data_2224851
loop_
_publ_author_name
'Kagomiya, Isao'
'Funahashi, Shiro'
'Sakakura, Terutoshi'
'Komori, Takashi'
'Tanaka, Kiyoaki'

_publ_section_title
;
 Filled skutterudite structure of europium ruthenium polyphosphide,
 EuRu~4~P~12~
;
_journal_coeditor_code BR2130
_journal_issue 2
_journal_name_full 'Acta Crystallographica Section E'
_journal_page_first i6
_journal_paper_doi 10.1107/S1600536810000589
_journal_volume 66
_journal_year 2010
_chemical_formula_iupac 'Eu0.97 Ru4 P12'
_chemical_formula_structural 'Eu0.97 Ru4 P12'
_chemical_formula_sum 'Eu0.97 P12 Ru4'
_chemical_formula_weight 923.37
_chemical_name_common 'Europium Ruthenium Phosphosphide'
_chemical_name_systematic
;
Europium ruthenium polyphosphide
;
_space_group_IT_number 204
_symmetry_cell_setting cubic
_symmetry_space_group_name_Hall '-I 2 2 3'
_symmetry_space_group_name_H-M 'I m -3'
_cell_angle_alpha 90.00
_cell_angle_beta 90.00
_cell_angle_gamma 90.00
_cell_formula_units_Z 2
_cell_length_a 8.04163(10)
_cell_length_b 8.04163(10)
_cell_length_c 8.04163(10)
_cell_measurement_reflns_used 37
_cell_measurement_temperature 100.0(10)
_cell_measurement_theta_max 37.68
_cell_measurement_theta_min 36.04
_cell_volume 520.035(11)
_computing_cell_refinement
;
RSLC-3 UNICS system (Sakurai & Kobayashi, 1979)
;
_computing_data_collection
;
MXCSYS (MacScience, 1995) and IUANGLE (Tanaka <i>et al.</i>,
1994)
;
_computing_data_reduction 'RDEDIT (Tanaka, 2008)'
_computing_molecular_graphics 'ATOMS for Windows (Dowty, 2000)'
_computing_publication_material 'RDEDIT (Tanaka, 2008)'
_computing_structure_refinement 'QNTAO (Tanaka <i>et al.</i>, 2008)'
_computing_structure_solution 'QNTAO (Tanaka <i>et al.</i>, 2008)'
_diffrn_ambient_temperature 100.0(10)
_diffrn_detector_area_resol_mean '1.25 x 1.25\%'
_diffrn_measured_fraction_theta_max 0.77
_diffrn_measurement_device_type 'MacScience M06XHF22 four-circle'
_diffrn_measurement_method \w/2\q
_diffrn_radiation_monochromator graphite
_diffrn_radiation_source 'fine-focus rotating anode'
_diffrn_radiation_type MoK\a
_diffrn_radiation_wavelength 0.71073
_diffrn_reflns_av_R_equivalents 0.01559
_diffrn_reflns_limit_h_max 20
_diffrn_reflns_limit_h_min -18
_diffrn_reflns_limit_k_max 21
_diffrn_reflns_limit_k_min -21
_diffrn_reflns_limit_l_max 20
_diffrn_reflns_limit_l_min -18
_diffrn_reflns_number 1564
_diffrn_reflns_theta_max 74.175
_diffrn_reflns_theta_min 3.583
_diffrn_standards_decay_% 0
_diffrn_standards_interval_count 50
_diffrn_standards_number 3
_exptl_absorpt_coefficient_mu 13.367
_exptl_absorpt_correction_T_max 0.5264
_exptl_absorpt_correction_T_min 0.4857
_exptl_absorpt_correction_type sphere
_exptl_absorpt_process_details
;
[transmission coefficients for spheres tabulated in International Tables
Vol. C (1992), Table 6.3.3.3, were interpolated with Lagrange's method
(four-point interpolation; Yamauchi <i>et al.</i>, 1965)]
;
_exptl_crystal_colour black
_exptl_crystal_density_diffrn 5.925
_exptl_crystal_description sphere
_exptl_crystal_F_000 828.4
_exptl_crystal_size_rad 0.037
_refine_diff_density_max 2.08
_refine_diff_density_min -1.14
_refine_ls_extinction_coef 0.068(6)
_refine_ls_extinction_method 'B--C type 1 Gaussian isotropic (Becker & Coppens, 1975)'
_refine_ls_goodness_of_fit_ref 1.542
_refine_ls_matrix_type full
_refine_ls_number_parameters 30
_refine_ls_number_reflns 1304
_refine_ls_R_factor_gt 0.0203
_refine_ls_shift/su_max 0.01779
_refine_ls_shift/su_mean 0.00389
_refine_ls_structure_factor_coef F
_refine_ls_weighting_scheme sigma
_refine_ls_wR_factor_gt 0.0237
_refine_ls_wR_factor_ref 0.0237
_reflns_number_gt 625
_reflns_number_total 769
_reflns_threshold_expression F>3\s(F)
_cod_data_source_file br2130.cif
_cod_data_source_block I
_cod_original_sg_symbol_H-M 'I m -3 '
_cod_database_code 2224851
_cod_database_fobs_code 2224851

loop_
_symmetry_equiv_pos_as_xyz
' x     , y     , z    '
'-x     ,-y     , z    '
'-x     , y     ,-z    '
' x     ,-y     ,-z    '
' z     , x     , y    '
' z     ,-x     ,-y    '
'-z     ,-x     , y    '
'-z     , x     ,-y    '
' y     , z     , x    '
'-y     , z     ,-x    '
' y     ,-z     ,-x    '
'-y     ,-z     , x    '
'-x     ,-y     ,-z    '
' x     , y     ,-z    '
' x     ,-y     , z    '
'-x     , y     , z    '
'-z     ,-x     ,-y    '
'-z     , x     , y    '
' z     , x     ,-y    '
' z     ,-x     , y    '
'-y     ,-z     ,-x    '
' y     ,-z     , x    '
'-y     , z     , x    '
' y     , z     ,-x    '
' x+1/2 , y+1/2 , z+1/2'
'-x+1/2 ,-y+1/2 , z+1/2'
'-x+1/2 , y+1/2 ,-z+1/2'
' x+1/2 ,-y+1/2 ,-z+1/2'
' z+1/2 , x+1/2 , y+1/2'
' z+1/2 ,-x+1/2 ,-y+1/2'
'-z+1/2 ,-x+1/2 , y+1/2'
'-z+1/2 , x+1/2 ,-y+1/2'
' y+1/2 , z+1/2 , x+1/2'
'-y+1/2 , z+1/2 ,-x+1/2'
' y+1/2 ,-z+1/2 ,-x+1/2'
'-y+1/2 ,-z+1/2 , x+1/2'
'-x+1/2 ,-y+1/2 ,-z+1/2'
' x+1/2 , y+1/2 ,-z+1/2'
' x+1/2 ,-y+1/2 , z+1/2'
'-x+1/2 , y+1/2 , z+1/2'
'-z+1/2 ,-x+1/2 ,-y+1/2'
'-z+1/2 , x+1/2 , y+1/2'
' z+1/2 , x+1/2 ,-y+1/2'
' z+1/2 ,-x+1/2 , y+1/2'
'-y+1/2 ,-z+1/2 ,-x+1/2'
' y+1/2 ,-z+1/2 , x+1/2'
'-y+1/2 , z+1/2 , x+1/2'
' y+1/2 , z+1/2 ,-x+1/2'

loop_
_atom_site_type_symbol
_atom_site_label
_atom_site_fract_x
_atom_site_fract_y
_atom_site_fract_z
_atom_site_U_iso_or_equiv
_atom_site_adp_type
_atom_site_calc_flag
_atom_site_refinement_flags
_atom_site_occupancy
_atom_site_disorder_assembly
_atom_site_disorder_group
Eu Eu1 0.000000 0.000000 0.000000 0.00270(2) Uani d S 0.970(4) . .
Ru Ru1 0.250000 0.250000 0.250000 0.001840(15) Uani d S 1 . .
P P1 0.000000 0.359329 0.143386 0.00283(4) Uani d S 1 . .

loop_
_atom_site_aniso_label
_atom_site_aniso_U_11
_atom_site_aniso_U_22
_atom_site_aniso_U_33
_atom_site_aniso_U_12
_atom_site_aniso_U_13
_atom_site_aniso_U_23
_atom_site_aniso_type_symbol
Eu1 0.00271(3) 0.00271(3) 0.00271(3) 0 0 0 Eu
Ru1 0.00185(3) 0.00185(3) 0.00185(3) 0.000108(17) 0.000108(17) 0.000108(17) Ru
P1 0.00268(10) 0.00301(10) 0.00285(10) 0 0 -0.00009(7) P

loop_
_atom_type_symbol
_atom_type_description
_atom_type_scat_dispersion_real
_atom_type_scat_dispersion_imag
_atom_type_scat_source
Eu1 Eu -0.1578 3.6682
;
International Tables Vol C Tables 4.2.6.8
;
Ru1 Ru -1.2594 0.8363
;
International Tables Vol C Tables 4.2.6.8
;
P1 P 0.1023 0.0942
;
International Tables Vol C Tables 4.2.6.8
;

loop_
_geom_angle_atom_site_label_1
_geom_angle_atom_site_label_2
_geom_angle_atom_site_label_3
_geom_angle_site_symmetry_1
_geom_angle_site_symmetry_2
_geom_angle_site_symmetry_3
_geom_angle
_geom_angle_publ_flag
Eu1 P1 Ru1 1_555 1_555 1_555 77.78 n
Eu1 P1 P1 1_555 1_555 3_555 68.25 n
Eu1 P1 P1 1_555 1_555 32_555 109.77 n
Ru1 P1 P1 1_555 1_555 3_555 111.34 n
Ru1 P1 P1 1_555 1_555 32_555 49.13 n
P1 Ru1 P1 1_555 1_555 32_555 81.74 n
P1 P1 P1 3_555 1_555 32_555 89.59 n

loop_
_geom_bond_atom_site_label_1
_geom_bond_atom_site_label_2
_geom_bond_site_symmetry_1
_geom_bond_site_symmetry_2
_geom_bond_distance
_geom_bond_publ_flag
Eu1 P1 1_555 1_555 3.1112(3) y
Eu1 Ru1 1_555 1_555 3.48210(10) y
Ru1 P1 1_555 1_555 2.35580(10) y
Ru1 P1 1_555 32_555 2.35580(10) n
P1 P1 1_555 3_555 2.30610(10) y
P1 P1 1_555 32_555 3.08290(10) y
